data_4121312
loop_
_publ_author_name
'Wesley Sattler'
'Serge Ruccolo'
'Gerard Parkin'

_publ_section_title
;
 Synthesis, Structure, and Reactivity of a Terminal Organozinc Fluoride
 Compound: Hydrogen Bonding, Halogen Bonding, and Donor-Acceptor
 Interactions
;
_journal_name_full 'Journal of the American Chemical Society'
_journal_page_first 18714
_journal_page_last 18717
_journal_paper_doi 10.1021/ja408733f
_journal_volume 135
_journal_year 2013
_chemical_formula_sum 'C37 H15 B F16 N3 S3 Zn'
_chemical_formula_weight 977.88
_chemical_name_systematic
; 
 ? 
;
_space_group_IT_number 147
_symmetry_cell_setting trigonal
_symmetry_space_group_name_Hall '-P 3'
_symmetry_space_group_name_H-M 'P -3'
_atom_sites_solution_hydrogens geom
_atom_sites_solution_primary direct
_atom_sites_solution_secondary difmap
_audit_creation_method SHELXL-97
_cell_angle_alpha 90.00
_cell_angle_beta 90.00
_cell_angle_gamma 120.00
_cell_formula_units_Z 2
_cell_length_a 13.735(2)
_cell_length_b 13.735(2)
_cell_length_c 11.4476(17)
_cell_measurement_reflns_used 7101
_cell_measurement_temperature 150(2)
_cell_measurement_theta_max 29.28
_cell_measurement_theta_min 2.47
_cell_volume 1870.3(5)
_computing_cell_refinement 'Bruker SAINT'
_computing_data_collection 'Bruker APEX2'
_computing_data_reduction 'Bruker SAINT'
_computing_molecular_graphics 'Bruker SHELXTL'
_computing_publication_material 'Bruker SHELXTL'
_computing_structure_refinement 'SHELXL-97 (Sheldrick, 2008)'
_computing_structure_solution 'SHELXS-97 (Sheldrick, 2008)'
_diffrn_ambient_temperature 150(2)
_diffrn_measured_fraction_theta_full 0.995
_diffrn_measured_fraction_theta_max 0.995
_diffrn_measurement_device_type 'Bruker APEX-II CCD'
_diffrn_measurement_method '\f and \w scans'
_diffrn_radiation_monochromator graphite
_diffrn_radiation_source 'fine-focus sealed tube'
_diffrn_radiation_type MoK\a
_diffrn_radiation_wavelength 0.71073
_diffrn_reflns_av_R_equivalents 0.1027
_diffrn_reflns_av_sigmaI/netI 0.0715
_diffrn_reflns_limit_h_max 19
_diffrn_reflns_limit_h_min -19
_diffrn_reflns_limit_k_max 19
_diffrn_reflns_limit_k_min -19
_diffrn_reflns_limit_l_max 16
_diffrn_reflns_limit_l_min -16
_diffrn_reflns_number 29416
_diffrn_reflns_theta_full 30.64
_diffrn_reflns_theta_max 30.64
_diffrn_reflns_theta_min 1.71
_exptl_absorpt_coefficient_mu 0.939
_exptl_absorpt_correction_T_max 0.9458
_exptl_absorpt_correction_T_min 0.8130
_exptl_absorpt_correction_type empirical
_exptl_absorpt_process_details sadabs
_exptl_crystal_colour COLORLESS
_exptl_crystal_density_diffrn 1.736
_exptl_crystal_description BLOCK
_exptl_crystal_F_000 970
_exptl_crystal_size_max 0.23
_exptl_crystal_size_mid 0.19
_exptl_crystal_size_min 0.06
_refine_diff_density_max 0.540
_refine_diff_density_min -0.757
_refine_diff_density_rms 0.091
_refine_ls_extinction_method none
_refine_ls_goodness_of_fit_ref 1.120
_refine_ls_hydrogen_treatment constr
_refine_ls_matrix_type full
_refine_ls_number_parameters 187
_refine_ls_number_reflns 3856
_refine_ls_number_restraints 0
_refine_ls_restrained_S_all 1.120
_refine_ls_R_factor_all 0.1362
_refine_ls_R_factor_gt 0.0399
_refine_ls_shift/su_max 0.000
_refine_ls_shift/su_mean 0.000
_refine_ls_structure_factor_coef Fsqd
_refine_ls_weighting_details 'calc w=1/[\s^2^(Fo^2^)+(0.0163P)^2^+2.3240P] where P=(Fo^2^+2Fc^2^)/3'
_refine_ls_weighting_scheme calc
_refine_ls_wR_factor_gt 0.0698
_refine_ls_wR_factor_ref 0.1015
_reflns_number_gt 2039
_reflns_number_total 3856
_reflns_threshold_expression >2sigma(I)
_cod_data_source_file ja408733f_si_004.cif
_cod_data_source_block bfs10
_cod_original_cell_volume 1870.2(5)
_cod_database_code 4121312

loop_
_symmetry_equiv_pos_as_xyz
'x, y, z'
'-y, x-y, z'
'-x+y, -x, z'
'-x, -y, -z'
'y, -x+y, -z'
'x-y, x, -z'

loop_
_atom_site_label
_atom_site_type_symbol
_atom_site_fract_x
_atom_site_fract_y
_atom_site_fract_z
_atom_site_U_iso_or_equiv
_atom_site_adp_type
_atom_site_occupancy
_atom_site_symmetry_multiplicity
_atom_site_calc_flag
_atom_site_refinement_flags
_atom_site_disorder_assembly
_atom_site_disorder_group
Zn Zn 1.3333 1.6667 -0.01401(5) 0.02616(15) Uani 1 3 d S . .
F11 F 1.43591(15) 1.83045(15) -0.53990(14) 0.0346(4) Uani 1 1 d . . .
S S 1.23542(7) 1.52742(7) 0.21552(6) 0.0354(2) Uani 1 1 d . . .
F1 F 1.3333 1.6667 -0.2116(2) 0.0258(6) Uani 1 3 d S . .
F12 F 1.38821(16) 1.98936(15) -0.59629(15) 0.0418(5) Uani 1 1 d . . .
F15 F 1.17021(15) 1.71437(15) -0.23389(14) 0.0346(4) Uani 1 1 d . . .
B B 1.3333 1.6667 -0.3405(5) 0.0264(12) Uani 1 3 d S . .
F14 F 1.12697(17) 1.87563(17) -0.28966(17) 0.0495(5) Uani 1 1 d . . .
C1 C 1.3333 1.6667 0.1707(4) 0.0289(11) Uani 1 3 d S . .
N N 1.1773(2) 1.5270(2) -0.0099(2) 0.0275(5) Uani 1 1 d . . .
F13 F 1.23532(18) 2.01593(17) -0.47135(18) 0.0529(6) Uani 1 1 d . . .
C16 C 1.3086(2) 1.7662(2) -0.3807(2) 0.0249(6) Uani 1 1 d . . .
C21 C 1.2291(3) 1.7821(3) -0.3238(2) 0.0289(6) Uani 1 1 d . . .
C19 C 1.2586(3) 1.9355(3) -0.4426(3) 0.0352(7) Uani 1 1 d . . .
C15 C 1.1051(3) 1.4827(3) -0.0994(3) 0.0326(7) Uani 1 1 d . . .
H15A H 1.1224 1.5238 -0.1704 0.039 Uiso 1 1 calc R . .
C17 C 1.3595(2) 1.8390(2) -0.4732(2) 0.0268(6) Uani 1 1 d . . .
C20 C 1.2043(3) 1.8648(3) -0.3509(3) 0.0334(7) Uani 1 1 d . . .
C18 C 1.3359(3) 1.9215(3) -0.5052(3) 0.0316(7) Uani 1 1 d . . .
C13 C 0.9844(3) 1.3214(3) 0.0091(3) 0.0472(9) Uani 1 1 d . . .
H13A H 0.9190 1.2493 0.0149 0.057 Uiso 1 1 calc R . .
C12 C 1.0550(3) 1.3655(3) 0.1025(3) 0.0390(8) Uani 1 1 d . . .
H12A H 1.0387 1.3253 0.1741 0.047 Uiso 1 1 calc R . .
C11 C 1.1511(3) 1.4700(3) 0.0910(3) 0.0305(7) Uani 1 1 d . . .
C14 C 1.0080(3) 1.3815(3) -0.0935(3) 0.0425(8) Uani 1 1 d . . .
H14A H 0.9582 1.3532 -0.1583 0.051 Uiso 1 1 calc R . .
C31 C 0.0364(19) 1.0248(15) -0.1141(13) 0.033(6) Uiso 0.17 1 d PG A -1
H31A H 0.0473 1.0282 -0.1963 0.039 Uiso 0.17 1 calc PR A -1
C32A C 0.074(2) 0.967(3) -0.0447(13) 0.038(5) Uiso 0.17 1 d PG A -1
H32A H 0.1098 0.9306 -0.0794 0.046 Uiso 0.17 1 calc PR A -1
C33A C 0.057(3) 0.962(3) 0.0755(13) 0.050(7) Uiso 0.17 1 d PG A -1
H33A H 0.0829 0.9222 0.1230 0.060 Uiso 0.17 1 calc PR A -1
C32D C 0.004(2) 1.015(2) 0.1263(13) 0.042(5) Uiso 0.17 1 d PG A -1
H32B H -0.0066 1.0114 0.2085 0.051 Uiso 0.17 1 calc PR A -1
C33D C -0.033(3) 1.073(3) 0.0569(18) 0.058(8) Uiso 0.17 1 d PG A -1
H33B H -0.0691 1.1090 0.0917 0.070 Uiso 0.17 1 calc PR A -1
C31A C -0.017(3) 1.078(3) -0.0633(18) 0.045(6) Uiso 0.17 1 d PG A -1
H31B H -0.0421 1.1174 -0.1107 0.054 Uiso 0.17 1 calc PR A -1

loop_
_atom_site_aniso_label
_atom_site_aniso_U_11
_atom_site_aniso_U_22
_atom_site_aniso_U_33
_atom_site_aniso_U_23
_atom_site_aniso_U_13
_atom_site_aniso_U_12
Zn 0.0292(2) 0.0292(2) 0.0201(3) 0.000 0.000 0.01460(11)
F11 0.0386(11) 0.0425(11) 0.0250(9) 0.0082(8) 0.0063(8) 0.0221(9)
S 0.0428(5) 0.0386(5) 0.0217(4) 0.0044(3) 0.0042(3) 0.0181(4)
F1 0.0294(10) 0.0294(10) 0.0185(13) 0.000 0.000 0.0147(5)
F12 0.0496(12) 0.0346(11) 0.0357(10) 0.0120(8) 0.0012(9) 0.0169(9)
F15 0.0342(10) 0.0397(11) 0.0302(9) 0.0074(8) 0.0078(8) 0.0188(9)
B 0.032(2) 0.032(2) 0.015(2) 0.000 0.000 0.0161(10)
F14 0.0516(13) 0.0574(13) 0.0567(12) 0.0069(11) 0.0112(10) 0.0402(11)
C1 0.0315(18) 0.0315(18) 0.024(2) 0.000 0.000 0.0157(9)
N 0.0293(14) 0.0323(14) 0.0220(12) -0.0024(10) 0.0028(10) 0.0163(12)
F13 0.0628(14) 0.0442(12) 0.0650(14) 0.0123(11) 0.0028(11) 0.0368(11)
C16 0.0259(15) 0.0268(15) 0.0198(13) -0.0025(11) -0.0047(11) 0.0117(13)
C21 0.0288(16) 0.0296(16) 0.0238(14) 0.0034(12) 0.0008(12) 0.0113(14)
C19 0.0408(19) 0.0279(17) 0.0413(18) 0.0009(14) -0.0057(15) 0.0204(16)
C15 0.0338(18) 0.0403(19) 0.0234(15) -0.0043(13) 0.0025(13) 0.0182(16)
C17 0.0272(16) 0.0293(16) 0.0228(14) -0.0018(12) -0.0001(12) 0.0133(14)
C20 0.0310(17) 0.0362(18) 0.0363(17) -0.0024(14) 0.0005(14) 0.0193(15)
C18 0.0358(18) 0.0267(16) 0.0252(15) 0.0040(12) -0.0026(13) 0.0103(15)
C13 0.037(2) 0.040(2) 0.048(2) -0.0010(17) 0.0106(17) 0.0062(17)
C12 0.0372(19) 0.0381(19) 0.0335(17) 0.0034(14) 0.0081(15) 0.0127(16)
C11 0.0306(17) 0.0335(18) 0.0279(15) 0.0006(13) 0.0089(13) 0.0165(15)
C14 0.0351(19) 0.048(2) 0.0341(18) -0.0083(16) 0.0012(15) 0.0128(17)

loop_
_atom_type_symbol
_atom_type_description
_atom_type_scat_dispersion_real
_atom_type_scat_dispersion_imag
_atom_type_scat_source
C C 0.0033 0.0016 'International Tables Vol C Tables 4.2.6.8 and 6.1.1.4'
H H 0.0000 0.0000 'International Tables Vol C Tables 4.2.6.8 and 6.1.1.4'
N N 0.0061 0.0033 'International Tables Vol C Tables 4.2.6.8 and 6.1.1.4'
F F 0.0171 0.0103 'International Tables Vol C Tables 4.2.6.8 and 6.1.1.4'
S S 0.1246 0.1234 'International Tables Vol C Tables 4.2.6.8 and 6.1.1.4'
Zn Zn 0.2839 1.4301 'International Tables Vol C Tables 4.2.6.8 and 6.1.1.4'
B B 0.0013 0.0007 'International Tables Vol C Tables 4.2.6.8 and 6.1.1.4'

loop_
_geom_angle_atom_site_label_1
_geom_angle_atom_site_label_2
_geom_angle_atom_site_label_3
_geom_angle
_geom_angle_site_symmetry_1
_geom_angle_site_symmetry_3
N Zn N 119.947(6) 2_875 .
N Zn N 119.947(6) 2_875 3_685
N Zn N 119.946(6) . 3_685
N Zn C1 88.67(7) 2_875 .
N Zn C1 88.67(7) . .
N Zn C1 88.67(7) 3_685 .
N Zn F1 91.33(7) 2_875 .
N Zn F1 91.33(7) . .
N Zn F1 91.33(7) 3_685 .
C1 Zn F1 180.000(1) . .
C11 S C1 102.90(18) . .
B F1 Zn 180.000(1) . .
F1 B C16 106.4(2) . .
F1 B C16 106.4(2) . 2_875
C16 B C16 112.39(18) . 2_875
F1 B C16 106.4(2) . 3_685
C16 B C16 112.39(18) . 3_685
C16 B C16 112.39(18) 2_875 3_685
S C1 S 112.01(14) . 3_685
S C1 S 112.01(14) . 2_875
S C1 S 112.01(14) 3_685 2_875
S C1 Zn 106.80(15) . .
S C1 Zn 106.80(15) 3_685 .
S C1 Zn 106.80(15) 2_875 .
C11 N C15 118.1(3) . .
C11 N Zn 114.7(2) . .
C15 N Zn 126.8(2) . .
C21 C16 C17 113.7(3) . .
C21 C16 B 120.8(3) . .
C17 C16 B 125.5(3) . .
F15 C21 C20 115.5(3) . .
F15 C21 C16 119.9(3) . .
C20 C21 C16 124.5(3) . .
F13 C19 C20 120.3(3) . .
F13 C19 C18 120.6(3) . .
C20 C19 C18 119.1(3) . .
N C15 C14 123.3(3) . .
F11 C17 C18 115.8(2) . .
F11 C17 C16 120.3(3) . .
C18 C17 C16 123.9(3) . .
F14 C20 C19 120.2(3) . .
F14 C20 C21 120.7(3) . .
C19 C20 C21 119.1(3) . .
F12 C18 C19 119.4(3) . .
F12 C18 C17 120.9(3) . .
C19 C18 C17 119.7(3) . .
C12 C13 C14 120.0(3) . .
C13 C12 C11 118.8(3) . .
N C11 C12 121.7(3) . .
N C11 S 120.9(2) . .
C12 C11 S 117.4(2) . .
C15 C14 C13 118.0(3) . .
C32A C31 C31A 120.0 . .
C33A C32A C31 120.0 . .
C32D C33A C32A 120.0 . .
C33A C32D C33D 120.0 . .
C32D C33D C31A 120.0 . .
C33D C31A C31 120.0 . .

loop_
_geom_bond_atom_site_label_1
_geom_bond_atom_site_label_2
_geom_bond_distance
_geom_bond_site_symmetry_2
Zn N 2.040(2) 2_875
Zn N 2.040(2) .
Zn N 2.040(2) 3_685
Zn C1 2.114(5) .
Zn F1 2.262(3) .
F11 C17 1.349(3) .
S C11 1.755(3) .
S C1 1.7771(17) .
F1 B 1.476(6) .
F12 C18 1.343(3) .
F15 C21 1.351(3) .
B C16 1.631(3) .
B C16 1.631(3) 2_875
B C16 1.631(3) 3_685
F14 C20 1.341(3) .
C1 S 1.7771(16) 3_685
C1 S 1.7771(16) 2_875
N C11 1.340(4) .
N C15 1.342(4) .
F13 C19 1.335(3) .
C16 C21 1.380(4) .
C16 C17 1.383(4) .
C21 C20 1.375(4) .
C19 C20 1.370(4) .
C19 C18 1.371(4) .
C15 C14 1.365(4) .
C17 C18 1.375(4) .
C13 C12 1.365(5) .
C13 C14 1.378(5) .
C12 C11 1.388(4) .
C31 C32A 1.3900 .
C31 C31A 1.3900 .
C32A C33A 1.3900 .
C33A C32D 1.3900 .
C32D C33D 1.3900 .
C33D C31A 1.3900 .
